data_2213264
loop_
_publ_author_name
'Jun Zhai'
'Qian-Xiu Pan'
'Han-Dong Yin'
'Feng Li'
'Da-Qi Wang'

_publ_section_title Bromidobis(pyrrolidine-1-dithiocarboxylato-\k^2^<i>S</i>,<i>S</i>')antimony(III)
_journal_coeditor_code CV2226
_journal_issue 5
_journal_name_full 'Acta Crystallographica Section E'
_journal_page_first m1356
_journal_page_last m1357
_journal_paper_doi 10.1107/S1600536807016364
_journal_volume 63
_journal_year 2007
_chemical_formula_iupac '[Sb Br (C5 H8 N S2)2]'
_chemical_formula_moiety 'C10 H16 Br1 N2 S4 Sb'
_chemical_formula_sum 'C10 H16 Br N2 S4 Sb'
_chemical_formula_weight 494.19
_chemical_name_systematic
;
Bromidobis(pyrrolidine-1-dithiocarboxylato-\k^2^S,S')antimony(III)
;
_space_group_IT_number 2
_symmetry_cell_setting triclinic
_symmetry_space_group_name_Hall '-P 1'
_symmetry_space_group_name_H-M 'P -1'
_atom_sites_solution_hydrogens geom
_atom_sites_solution_primary direct
_atom_sites_solution_secondary difmap
_audit_creation_method SHELXL-97
_cell_angle_alpha 110.716(3)
_cell_angle_beta 92.361(4)
_cell_angle_gamma 102.869(3)
_cell_formula_units_Z 2
_cell_length_a 6.4655(15)
_cell_length_b 10.471(2)
_cell_length_c 13.394(3)
_cell_measurement_reflns_used 2564
_cell_measurement_temperature 298(2)
_cell_measurement_theta_max 27.315
_cell_measurement_theta_min 3.154
_cell_volume 819.7(3)
_computing_cell_refinement 'SAINT (Siemens, 1996)'
_computing_data_collection 'SMART (Siemens, 1996)'
_computing_data_reduction SAINT
_computing_molecular_graphics 'SHELXTL (Sheldrick, 1997b)'
_computing_publication_material SHELXTL
_computing_structure_refinement 'SHELXL97 (Sheldrick, 1997a)'
_computing_structure_solution 'SHELXS97 (Sheldrick, 1997a)'
_diffrn_ambient_temperature 298(2)
_diffrn_measured_fraction_theta_full 0.983
_diffrn_measured_fraction_theta_max 0.983
_diffrn_measurement_device_type 'Bruker SMART CCD area-detector'
_diffrn_measurement_method '\f and \w'
_diffrn_radiation_monochromator graphite
_diffrn_radiation_source 'fine-focus sealed tube'
_diffrn_radiation_type MoK\a
_diffrn_radiation_wavelength 0.71073
_diffrn_reflns_av_R_equivalents 0.0146
_diffrn_reflns_av_sigmaI/netI 0.0308
_diffrn_reflns_limit_h_max 7
_diffrn_reflns_limit_h_min -7
_diffrn_reflns_limit_k_max 12
_diffrn_reflns_limit_k_min -12
_diffrn_reflns_limit_l_max 15
_diffrn_reflns_limit_l_min -13
_diffrn_reflns_number 4258
_diffrn_reflns_theta_full 25.01
_diffrn_reflns_theta_max 25.01
_diffrn_reflns_theta_min 1.64
_diffrn_standards_decay_% 0
_diffrn_standards_interval_count 0
_diffrn_standards_number 0
_exptl_absorpt_coefficient_mu 4.615
_exptl_absorpt_correction_T_max 0.7383
_exptl_absorpt_correction_T_min 0.3382
_exptl_absorpt_correction_type multi-scan
_exptl_absorpt_process_details '(SADABS; Sheldrick, 1996)'
_exptl_crystal_colour yellow
_exptl_crystal_density_diffrn 2.002
_exptl_crystal_density_method 'not measured'
_exptl_crystal_description prism
_exptl_crystal_F_000 480
_exptl_crystal_size_max 0.30
_exptl_crystal_size_mid 0.13
_exptl_crystal_size_min 0.07
_refine_diff_density_max 0.574
_refine_diff_density_min -0.346
_refine_ls_extinction_method none
_refine_ls_goodness_of_fit_ref 1.005
_refine_ls_hydrogen_treatment constr
_refine_ls_matrix_type full
_refine_ls_number_parameters 163
_refine_ls_number_reflns 2846
_refine_ls_number_restraints 0
_refine_ls_restrained_S_all 1.005
_refine_ls_R_factor_all 0.0358
_refine_ls_R_factor_gt 0.0273
_refine_ls_shift/su_max 0.001
_refine_ls_shift/su_mean 0.000
_refine_ls_structure_factor_coef Fsqd
_refine_ls_weighting_details 'calc w=1/[\s^2^(Fo^2^)+(0.0411P)^2^+0.1634P] where P=(Fo^2^+2Fc^2^)/3'
_refine_ls_weighting_scheme calc
_refine_ls_wR_factor_gt 0.0684
_refine_ls_wR_factor_ref 0.0726
_reflns_number_gt 2398
_reflns_number_total 2846
_reflns_threshold_expression I>2\s(I)
_cod_data_source_file cv2226.cif
_cod_data_source_block I
_cod_depositor_comments
;
The following automatic conversions were performed:
'_symmetry_cell_setting' value 'Triclinic' changed to 'triclinic'
according to '/home/saulius/struct/CIF-dictionaries/cif_core.dic'
dictionary named 'cif_core.dic' version 2.4.1 from 2010-06-29.

Automatic conversion script
Id: cif_fix_enum 1527 2010-12-29 10:47:43Z saulius 

The following automatic conversions were performed:

'_symmetry_cell_setting' value 'Triclinic' changed to 'triclinic'
according to /home/saulius/struct/CIF-dictionaries/cif_core.dic
dictionary named 'cif_core.dic' version 2.4.1 from 2010-06-29.

Automatic conversion script
Id: cif_fix_values 1715 2011-07-08 13:25:40Z adriana 
;
_cod_original_cell_volume 819.6(3)
_cod_original_formula_sum 'C10 H16 Br1 N2 S4 Sb'
_cod_database_code 2213264
_cod_database_fobs_code 2213264

loop_
_symmetry_equiv_pos_as_xyz
'x, y, z'
'-x, -y, -z'

loop_
_atom_site_type_symbol
_atom_site_label
_atom_site_fract_x
_atom_site_fract_y
_atom_site_fract_z
_atom_site_U_iso_or_equiv
_atom_site_adp_type
_atom_site_calc_flag
_atom_site_refinement_flags
_atom_site_occupancy
Sb Sb1 0.52221(4) 0.30318(3) 0.33026(2) 0.04874(11) Uani d . 1
Br Br1 0.43771(8) 0.49518(5) 0.24053(4) 0.06770(16) Uani d . 1
N N1 0.3437(5) -0.1226(3) 0.0798(2) 0.0471(8) Uani d . 1
N N2 0.1383(5) 0.2405(3) 0.5726(3) 0.0485(8) Uani d . 1
S S1 0.26887(16) 0.12525(10) 0.17604(8) 0.0517(3) Uani d . 1
S S2 0.67472(16) 0.05348(11) 0.22020(9) 0.0562(3) Uani d . 1
S S3 0.42675(18) 0.15338(11) 0.44839(9) 0.0565(3) Uani d . 1
S S4 0.21326(18) 0.36920(11) 0.43382(9) 0.0546(3) Uani d . 1
C C1 0.4265(6) 0.0043(4) 0.1517(3) 0.0418(8) Uani d . 1
C C2 0.1337(7) -0.1668(4) 0.0134(3) 0.0592(11) Uani d . 1
H H2A 0.1256 -0.1057 -0.0260 0.071 Uiso calc R 1
H H2B 0.0183 -0.1660 0.0575 0.071 Uiso calc R 1
C C3 0.1247(9) -0.3154(5) -0.0625(4) 0.0859(17) Uani d . 1
H H3A -0.0210 -0.3738 -0.0797 0.103 Uiso calc R 1
H H3B 0.1790 -0.3148 -0.1288 0.103 Uiso calc R 1
C C4 0.2615(9) -0.3680(5) -0.0034(4) 0.0815(15) Uani d . 1
H H4A 0.3122 -0.4442 -0.0526 0.098 Uiso calc R 1
H H4B 0.1842 -0.4015 0.0468 0.098 Uiso calc R 1
C C5 0.4443(7) -0.2415(4) 0.0553(4) 0.0622(11) Uani d . 1
H H5A 0.5048 -0.2469 0.1207 0.075 Uiso calc R 1
H H5B 0.5561 -0.2330 0.0102 0.075 Uiso calc R 1
C C6 0.2459(6) 0.2520(4) 0.4948(3) 0.0486(9) Uani d . 1
C C7 -0.0181(7) 0.3203(4) 0.6177(4) 0.0583(11) Uani d . 1
H H7A -0.1223 0.3153 0.5613 0.070 Uiso calc R 1
H H7B 0.0519 0.4186 0.6596 0.070 Uiso calc R 1
C C8 -0.1218(9) 0.2467(6) 0.6883(5) 0.0812(15) Uani d . 1
H H8A -0.1678 0.3123 0.7491 0.097 Uiso calc R 1
H H8B -0.2449 0.1703 0.6478 0.097 Uiso calc R 1
C C9 0.0453(8) 0.1916(6) 0.7248(4) 0.0727(13) Uani d . 1
H H9A -0.0188 0.1107 0.7427 0.087 Uiso calc R 1
H H9B 0.1365 0.2636 0.7879 0.087 Uiso calc R 1
C C10 0.1725(7) 0.1493(4) 0.6318(3) 0.0541(10) Uani d . 1
H H10A 0.3230 0.1678 0.6570 0.065 Uiso calc R 1
H H10B 0.1188 0.0501 0.5869 0.065 Uiso calc R 1

loop_
_atom_site_aniso_label
_atom_site_aniso_U_11
_atom_site_aniso_U_22
_atom_site_aniso_U_33
_atom_site_aniso_U_12
_atom_site_aniso_U_13
_atom_site_aniso_U_23
Sb1 0.04904(18) 0.04313(17) 0.05149(18) 0.00816(12) -0.00045(12) 0.01751(12)
Br1 0.0777(3) 0.0505(3) 0.0797(3) 0.0148(2) 0.0020(3) 0.0318(2)
N1 0.0466(19) 0.0465(18) 0.0462(18) 0.0085(14) 0.0047(15) 0.0171(15)
N2 0.0493(19) 0.0482(18) 0.0522(19) 0.0138(15) 0.0048(16) 0.0231(16)
S1 0.0478(6) 0.0480(6) 0.0562(6) 0.0148(4) -0.0059(5) 0.0156(5)
S2 0.0397(5) 0.0571(6) 0.0681(7) 0.0127(4) -0.0013(5) 0.0195(5)
S3 0.0686(7) 0.0548(6) 0.0552(6) 0.0267(5) 0.0090(5) 0.0246(5)
S4 0.0655(7) 0.0513(6) 0.0562(6) 0.0234(5) 0.0080(5) 0.0257(5)
C1 0.0374(19) 0.045(2) 0.048(2) 0.0086(16) 0.0072(16) 0.0237(18)
C2 0.054(3) 0.065(3) 0.049(2) 0.005(2) -0.006(2) 0.019(2)
C3 0.095(4) 0.060(3) 0.077(4) -0.007(3) -0.016(3) 0.015(3)
C4 0.106(4) 0.051(3) 0.074(3) 0.011(3) 0.008(3) 0.013(2)
C5 0.069(3) 0.051(2) 0.066(3) 0.021(2) 0.014(2) 0.017(2)
C6 0.049(2) 0.042(2) 0.050(2) 0.0102(17) -0.0050(19) 0.0152(18)
C7 0.054(3) 0.056(2) 0.071(3) 0.020(2) 0.010(2) 0.027(2)
C8 0.080(4) 0.091(4) 0.102(4) 0.038(3) 0.042(3) 0.058(3)
C9 0.077(3) 0.084(3) 0.080(3) 0.031(3) 0.025(3) 0.050(3)
C10 0.057(3) 0.052(2) 0.063(3) 0.0173(19) 0.008(2) 0.031(2)

loop_
_atom_type_symbol
_atom_type_description
_atom_type_scat_dispersion_real
_atom_type_scat_dispersion_imag
_atom_type_scat_source
C C 0.0033 0.0016 'International Tables Vol C Tables 4.2.6.8 and 6.1.1.4'
H H 0.0000 0.0000 'International Tables Vol C Tables 4.2.6.8 and 6.1.1.4'
N N 0.0061 0.0033 'International Tables Vol C Tables 4.2.6.8 and 6.1.1.4'
S S 0.1246 0.1234 'International Tables Vol C Tables 4.2.6.8 and 6.1.1.4'
Sb Sb -0.5866 1.5461 'International Tables Vol C Tables 4.2.6.8 and 6.1.1.4'
Br Br -0.2901 2.4595 'International Tables Vol C Tables 4.2.6.8 and 6.1.1.4'

loop_
_geom_angle_atom_site_label_1
_geom_angle_atom_site_label_2
_geom_angle_atom_site_label_3
_geom_angle_site_symmetry_3
_geom_angle
_geom_angle_publ_flag
S1 Sb1 S4 . 91.05(4) y
S1 Sb1 S3 . 91.90(4) y
S4 Sb1 S3 . 69.88(4) y
S1 Sb1 Br1 . 84.31(3) y
S4 Sb1 Br1 . 81.77(3) y
S3 Sb1 Br1 . 151.34(3) y
S1 Sb1 S2 . 66.56(3) y
S4 Sb1 S2 . 139.34(3) y
S3 Sb1 S2 . 77.13(4) y
Br1 Sb1 S2 . 125.99(3) y
S1 Sb1 S4 2_666 163.39(3) ?
S4 Sb1 S4 2_666 76.04(4) ?
S3 Sb1 S4 2_666 93.34(4) ?
Br1 Sb1 S4 2_666 83.54(3) ?
S2 Sb1 S4 2_666 130.02(3) ?
C1 N1 C5 . 125.0(3) ?
C1 N1 C2 . 124.4(3) ?
C5 N1 C2 . 110.6(3) ?
C6 N2 C7 . 125.6(3) ?
C6 N2 C10 . 122.7(3) ?
C7 N2 C10 . 111.6(3) ?
C1 S1 Sb1 . 93.30(13) ?
C1 S2 Sb1 . 79.71(13) ?
C6 S3 Sb1 . 85.88(14) ?
C6 S4 Sb1 . 86.68(15) ?
N1 C1 S2 . 122.8(3) ?
N1 C1 S1 . 117.3(3) ?
S2 C1 S1 . 119.9(2) ?
N1 C2 C3 . 103.2(4) ?
N1 C2 H2A . 111.1 ?
C3 C2 H2A . 111.1 ?
N1 C2 H2B . 111.1 ?
C3 C2 H2B . 111.1 ?
H2A C2 H2B . 109.1 ?
C4 C3 C2 . 105.0(4) ?
C4 C3 H3A . 110.8 ?
C2 C3 H3A . 110.8 ?
C4 C3 H3B . 110.8 ?
C2 C3 H3B . 110.8 ?
H3A C3 H3B . 108.8 ?
C3 C4 C5 . 104.0(4) ?
C3 C4 H4A . 111.0 ?
C5 C4 H4A . 111.0 ?
C3 C4 H4B . 111.0 ?
C5 C4 H4B . 111.0 ?
H4A C4 H4B . 109.0 ?
N1 C5 C4 . 103.2(4) ?
N1 C5 H5A . 111.1 ?
C4 C5 H5A . 111.1 ?
N1 C5 H5B . 111.1 ?
C4 C5 H5B . 111.1 ?
H5A C5 H5B . 109.1 ?
N2 C6 S3 . 121.8(3) ?
N2 C6 S4 . 121.0(3) ?
S3 C6 S4 . 117.2(2) ?
N2 C7 C8 . 103.0(3) ?
N2 C7 H7A . 111.2 ?
C8 C7 H7A . 111.2 ?
N2 C7 H7B . 111.2 ?
C8 C7 H7B . 111.2 ?
H7A C7 H7B . 109.1 ?
C9 C8 C7 . 105.2(4) ?
C9 C8 H8A . 110.7 ?
C7 C8 H8A . 110.7 ?
C9 C8 H8B . 110.7 ?
C7 C8 H8B . 110.7 ?
H8A C8 H8B . 108.8 ?
C8 C9 C10 . 105.8(4) ?
C8 C9 H9A . 110.6 ?
C10 C9 H9A . 110.6 ?
C8 C9 H9B . 110.6 ?
C10 C9 H9B . 110.6 ?
H9A C9 H9B . 108.7 ?
N2 C10 C9 . 102.8(3) ?
N2 C10 H10A . 111.2 ?
C9 C10 H10A . 111.2 ?
N2 C10 H10B . 111.2 ?
C9 C10 H10B . 111.2 ?
H10A C10 H10B . 109.1 ?

loop_
_geom_bond_atom_site_label_1
_geom_bond_atom_site_label_2
_geom_bond_site_symmetry_2
_geom_bond_distance
_geom_bond_publ_flag
Sb1 S1 . 2.4616(11) y
Sb1 S4 . 2.5606(12) y
Sb1 S3 . 2.5980(11) y
Sb1 Br1 . 2.8159(7) y
Sb1 S2 . 2.9194(13) y
Sb1 S4 2_666 3.7350(13) ?
N1 C1 . 1.310(5) ?
N1 C5 . 1.473(5) ?
N1 C2 . 1.476(5) ?
N2 C6 . 1.301(5) ?
N2 C7 . 1.469(5) ?
N2 C10 . 1.485(5) ?
S1 C1 . 1.749(4) ?
S2 C1 . 1.690(4) ?
S3 C6 . 1.721(4) ?
S4 C6 . 1.740(4) ?
C2 C3 . 1.514(6) ?
C2 H2A . 0.9700 ?
C2 H2B . 0.9700 ?
C3 C4 . 1.477(7) ?
C3 H3A . 0.9700 ?
C3 H3B . 0.9700 ?
C4 C5 . 1.503(6) ?
C4 H4A . 0.9700 ?
C4 H4B . 0.9700 ?
C5 H5A . 0.9700 ?
C5 H5B . 0.9700 ?
C7 C8 . 1.508(6) ?
C7 H7A . 0.9700 ?
C7 H7B . 0.9700 ?
C8 C9 . 1.474(7) ?
C8 H8A . 0.9700 ?
C8 H8B . 0.9700 ?
C9 C10 . 1.511(6) ?
C9 H9A . 0.9700 ?
C9 H9B . 0.9700 ?
C10 H10A . 0.9700 ?
C10 H10B . 0.9700 ?
